data_4133833
loop_
_publ_author_name
'Shi, Chao'
'Ye, Le'
'Gong, Zhi-Xin'
'Ma, Jia-Jun'
'Wang, Qin-Wen'
'Jiang, Jia-Ying'
'Hua, Miao-Miao'
'Wang, Chang-Feng'
'Yu, Hui'
'Zhang, Yi'
'Ye, Heng-Yun'

_publ_section_title
;
 Two-Dimensional Organic-Inorganic Hybrid Rare-Earth Double Perovskite
 Ferroelectrics.
;
_journal_name_full 'Journal of the American Chemical Society'
_journal_paper_doi 10.1021/jacs.9b11697
_journal_year 2019
_chemical_absolute_configuration syn
_chemical_formula_sum 'C28 H56 Eu N12 O28 Rb'
_chemical_formula_weight 1246.27
_space_group_crystal_system monoclinic
_space_group_IT_number 4
_space_group_name_Hall 'P 2yb'
_space_group_name_H-M_alt 'P 1 21 1'
_atom_sites_solution_hydrogens mixed
_audit_creation_method SHELXL-2014/7
_cell_angle_alpha 90
_cell_angle_beta 111.909(4)
_cell_angle_gamma 90
_cell_formula_units_Z 2
_cell_length_a 9.9804(3)
_cell_length_b 20.0798(5)
_cell_length_c 12.5191(4)
_cell_measurement_reflns_used 11508
_cell_measurement_temperature 293(2)
_cell_measurement_theta_max 32.0280
_cell_measurement_theta_min 2.0160
_cell_volume 2327.69(13)
_computing_structure_refinement 'SHELXL-2014/7 (Sheldrick, 2014)'
_diffrn_ambient_temperature 293(2)
_diffrn_measured_fraction_theta_full 1.000
_diffrn_measured_fraction_theta_max 0.829
_diffrn_measurement_device_type 'RIGAKU SYNERGY'
_diffrn_radiation_type MoK\a
_diffrn_radiation_wavelength 0.71073
_diffrn_reflns_av_R_equivalents 0.0375
_diffrn_reflns_av_unetI/netI 0.0559
_diffrn_reflns_Laue_measured_fraction_full 1.000
_diffrn_reflns_Laue_measured_fraction_max 0.829
_diffrn_reflns_limit_h_max 13
_diffrn_reflns_limit_h_min -13
_diffrn_reflns_limit_k_max 28
_diffrn_reflns_limit_k_min -29
_diffrn_reflns_limit_l_max 17
_diffrn_reflns_limit_l_min -17
_diffrn_reflns_number 24236
_diffrn_reflns_point_group_measured_fraction_full 0.946
_diffrn_reflns_point_group_measured_fraction_max 0.727
_diffrn_reflns_theta_full 25.242
_diffrn_reflns_theta_max 31.829
_diffrn_reflns_theta_min 2.026
_exptl_absorpt_coefficient_mu 2.492
_exptl_absorpt_correction_T_max 1.00000
_exptl_absorpt_correction_T_min 0.30926
_exptl_absorpt_correction_type multi-scan
_exptl_crystal_colour COLORLESS
_exptl_crystal_density_diffrn 1.778
_exptl_crystal_description BLOCK
_exptl_crystal_F_000 1264
_exptl_crystal_size_max 0.17
_exptl_crystal_size_mid 0.15
_exptl_crystal_size_min 0.12
_refine_diff_density_max 1.640
_refine_diff_density_min -0.747
_refine_diff_density_rms 0.087
_refine_ls_abs_structure_details
;
 Flack x determined using 3667 quotients [(I+)-(I-)]/[(I+)+(I-)]
 (Parsons, Flack and Wagner, Acta Cryst. B69 (2013) 249-259).
;
_refine_ls_abs_structure_Flack 0.012(7)
_refine_ls_extinction_method none
_refine_ls_goodness_of_fit_ref 0.978
_refine_ls_hydrogen_treatment constr
_refine_ls_matrix_type full
_refine_ls_number_parameters 631
_refine_ls_number_reflns 11585
_refine_ls_number_restraints 1
_refine_ls_restrained_S_all 0.978
_refine_ls_R_factor_all 0.0436
_refine_ls_R_factor_gt 0.0341
_refine_ls_shift/su_max 0.001
_refine_ls_shift/su_mean 0.000
_refine_ls_structure_factor_coef Fsqd
_refine_ls_weighting_details 'w=1/[\s^2^(Fo^2^)+(0.0247P)^2^] where P=(Fo^2^+2Fc^2^)/3'
_refine_ls_weighting_scheme calc
_refine_ls_wR_factor_gt 0.0675
_refine_ls_wR_factor_ref 0.0703
_reflns_Friedel_coverage 0.710
_reflns_Friedel_fraction_full 0.889
_reflns_Friedel_fraction_max 0.619
_reflns_number_gt 9957
_reflns_number_total 11585
_reflns_threshold_expression 'I > 2\s(I)'
_cod_data_source_file ja9b11697_si_004.cif
_cod_data_source_block (R3HQ)4RbEu(NO3)8-T293K
_cod_depositor_comments
;
The following automatic conversions were performed:

data item '_chemical_absolute_configuration' value 'SYN' was changed
to 'syn' in accordance with the
/home/data/users/saulius/crontab/automatic-downloads/rss-feeds/ACS/lib/dictionaries/cif_core.dic
dictionary named 'cif_core.dic' version 2.4.2 last updated on
2011-04-26.

Automatic conversion script
Id: cif_fix_values 7556 2019-12-06 15:28:31Z antanas 
;
_cod_original_cell_volume 2327.70(13)
_cod_original_sg_symbol_H-M 'P 21'
_cod_database_code 4133833
_shelx_shelxl_version_number 2014/7
_shelx_space_group_comment
;
The symmetry employed for this shelxl refinement is uniquely defined
by the following loop, which should always be used as a source of
symmetry information in preference to the above space-group names.
They are only intended as comments.
;

loop_
_space_group_symop_operation_xyz
'x, y, z'
'-x, y+1/2, -z'

loop_
_atom_site_label
_atom_site_type_symbol
_atom_site_fract_x
_atom_site_fract_y
_atom_site_fract_z
_atom_site_U_iso_or_equiv
_atom_site_adp_type
_atom_site_occupancy
_atom_site_site_symmetry_order
_atom_site_calc_flag
_atom_site_refinement_flags_posn
_atom_site_refinement_flags_adp
Eu01 Eu 0.99580(2) 0.50953(2) -0.00955(2) 0.02328(6) Uani 1 1 d . .
Rb02 Rb 0.49648(6) 0.75768(8) -0.01067(6) 0.03700(13) Uani 1 1 d . .
N003 N 1.1969(8) 0.4022(4) -0.0258(7) 0.0401(18) Uani 1 1 d . .
O28 O 1.1826(4) 0.5462(2) 0.1871(3) 0.0437(9) Uani 1 1 d . .
O27 O 1.1004(4) 0.4257(2) -0.1138(3) 0.0394(8) Uani 1 1 d . .
O26 O 0.9032(4) 0.38965(19) -0.0049(3) 0.0394(8) Uani 1 1 d . .
C008 C 1.4580(7) 0.5421(4) 0.8321(6) 0.0442(16) Uani 1 1 d . .
H00A H 1.5625 0.5452 0.8612 0.053 Uiso 1 1 calc R U
H00B H 1.4248 0.5624 0.8881 0.053 Uiso 1 1 calc R U
N009 N 0.8529(4) 0.5050(4) -0.2705(3) 0.0367(9) Uani 1 1 d . .
C00A C 1.4249(10) 0.4744(5) 0.6253(8) 0.061(2) Uani 1 1 d . .
H00C H 1.3753 0.4623 0.5452 0.073 Uiso 1 1 calc R U
H00D H 1.5151 0.4499 0.6550 0.073 Uiso 1 1 calc R U
O25 O 0.7160(8) 0.6647(3) -0.0008(7) 0.072(2) Uani 1 1 d . .
O4 O 0.6740(4) 0.2053(2) 0.4958(4) 0.0637(12) Uani 1 1 d . .
H4C H 0.7105 0.1780 0.4628 0.076 Uiso 1 1 d R U
N10 N 0.7001(6) 0.7934(3) 0.2680(5) 0.0415(12) Uani 1 1 d . .
C00F C 0.6926(6) 0.2463(3) 0.6788(6) 0.0432(18) Uani 1 1 d . .
H00E H 0.5902 0.2380 0.6632 0.052 Uiso 1 1 calc R U
O24 O 0.7623(3) 0.4676(2) 0.0083(3) 0.0381(8) Uani 1 1 d . .
O23 O 1.1950(4) 0.5079(4) 0.3517(3) 0.0800(14) Uani 1 1 d . .
C00I C 0.5610(8) 0.5556(4) 0.3786(6) 0.0414(16) Uani 1 1 d . .
H00F H 0.6072 0.5639 0.4605 0.050 Uiso 1 1 calc R U
H00G H 0.4628 0.5723 0.3529 0.050 Uiso 1 1 calc R U
N00J N 1.1985(7) 0.6143(3) -0.0296(6) 0.0347(16) Uani 1 1 d . .
C00K C 1.3941(6) 0.5790(3) 0.7182(5) 0.0363(12) Uani 1 1 d . .
H00H H 1.4188 0.6264 0.7292 0.044 Uiso 1 1 calc R U
O22 O 0.7335(5) 0.7426(2) 0.2280(4) 0.0579(12) Uani 1 1 d . .
O21 O 0.7931(4) 0.5929(2) -0.0940(3) 0.0398(9) Uani 1 1 d . .
O20 O 0.5723(4) 0.8108(2) 0.2374(4) 0.0649(13) Uani 1 1 d . .
N00P N 0.9555(4) 0.2692(3) 0.7213(4) 0.0448(12) Uani 1 1 d . .
H00O H 1.0580 0.2772 0.7371 0.054 Uiso 1 1 calc R U
N00Q N 0.2899(5) 0.8020(3) -0.2853(4) 0.0454(11) Uani 1 1 d . .
N00R N 0.7905(8) 0.4063(4) 0.0098(6) 0.0402(17) Uani 1 1 d . .
O19 O 0.7957(4) 0.4979(3) -0.3761(3) 0.0615(14) Uani 1 1 d . .
N00T N 1.1381(4) 0.5087(4) 0.2467(3) 0.0407(9) Uani 1 1 d . .
N00U N 0.7962(7) 0.6186(3) -0.0016(7) 0.0373(17) Uani 1 1 d . .
N00W N 1.3334(5) 0.4564(2) 0.6922(4) 0.0412(12) Uani 1 1 d . .
H00P H 1.3100 0.4088 0.6821 0.049 Uiso 1 1 calc R U
C00X C 0.5511(6) 0.5039(5) 0.1621(4) 0.0593(18) Uani 1 1 d . .
H00I H 0.4500 0.4912 0.1326 0.071 Uiso 1 1 calc R U
H00J H 0.5915 0.4923 0.1051 0.071 Uiso 1 1 calc R U
C00Y C 0.9361(7) 0.2600(5) 0.8326(5) 0.0635(17) Uani 1 1 d . .
H00K H 0.9577 0.3012 0.8763 0.076 Uiso 1 1 calc R U
H00L H 1.0009 0.2257 0.8779 0.076 Uiso 1 1 calc R U
C00Z C 0.9101(7) 0.2072(4) 0.6516(7) 0.064(2) Uani 1 1 d . .
H00M H 0.9609 0.1694 0.6968 0.076 Uiso 1 1 calc R U
H00N H 0.9352 0.2104 0.5841 0.076 Uiso 1 1 calc R U
C010 C 0.7799(8) 0.2399(4) 0.8060(6) 0.071(2) Uani 1 1 d . .
H01A H 0.7765 0.1942 0.8301 0.086 Uiso 1 1 calc R U
H01B H 0.7386 0.2681 0.8487 0.086 Uiso 1 1 calc R U
O18 O 1.2820(7) 0.6567(3) -0.0391(6) 0.0586(19) Uani 1 1 d . .
C013 C 0.8713(9) 0.3265(4) 0.6571(8) 0.069(2) Uani 1 1 d . .
H01C H 0.8785 0.3294 0.5821 0.083 Uiso 1 1 calc R U
H01D H 0.9084 0.3674 0.6987 0.083 Uiso 1 1 calc R U
O17 O 0.9565(4) 0.5437(2) -0.2241(3) 0.0423(9) Uani 1 1 d . .
O16 O 0.2698(5) 0.7452(2) -0.2565(5) 0.0634(14) Uani 1 1 d . .
O15 O 0.7097(7) 0.3647(4) 0.0246(7) 0.075(2) Uani 1 1 d . .
C018 C 0.1243(9) 0.2074(5) 0.3644(9) 0.090(4) Uani 1 1 d . .
H01E H 0.0627 0.1712 0.3225 0.109 Uiso 1 1 calc R U
H01F H 0.1361 0.2037 0.4447 0.109 Uiso 1 1 calc R U
O14 O 1.2762(8) 0.3578(4) -0.0340(7) 0.073(2) Uani 1 1 d . .
O13 O 1.0787(4) 0.6294(2) -0.0231(3) 0.0414(9) Uani 1 1 d . .
O3 O 0.3761(5) 0.1977(3) 0.4641(5) 0.0929(19) Uani 1 1 d . .
H3C H 0.4605 0.2002 0.4632 0.111 Uiso 1 1 d R U
C01C C 1.4135(8) 0.4704(4) 0.8162(6) 0.061(2) Uani 1 1 d . .
H01G H 1.4984 0.4422 0.8454 0.074 Uiso 1 1 calc R U
H01H H 1.3527 0.4606 0.8592 0.074 Uiso 1 1 calc R U
O12 O 1.0315(4) 0.4717(2) 0.1934(3) 0.0411(9) Uani 1 1 d . .
C01E C 1.1976(6) 0.4956(3) 0.6504(6) 0.0522(17) Uani 1 1 d . .
H01I H 1.1360 0.4817 0.6907 0.063 Uiso 1 1 calc R U
H01J H 1.1463 0.4875 0.5688 0.063 Uiso 1 1 calc R U
N01F N 0.0565(5) 0.2710(4) 0.3184(5) 0.0578(17) Uani 1 1 d . .
H01W H -0.0339 0.2751 0.3318 0.069 Uiso 1 1 calc R U
O11 O 1.2081(4) 0.4257(2) 0.0703(3) 0.0428(9) Uani 1 1 d . .
C01H C 0.6431(6) 0.5912(3) 0.3145(5) 0.0426(13) Uani 1 1 d . .
H01K H 0.6469 0.6391 0.3304 0.051 Uiso 1 1 calc R U
C01I C 0.2696(8) 0.2019(4) 0.3542(8) 0.062(3) Uani 1 1 d . .
H01L H 0.2716 0.1612 0.3116 0.075 Uiso 1 1 calc R U
C01K C 1.4556(8) 0.5480(4) 0.6344(7) 0.0460(18) Uani 1 1 d . .
H01M H 1.4116 0.5686 0.5592 0.055 Uiso 1 1 calc R U
H01N H 1.5590 0.5556 0.6618 0.055 Uiso 1 1 calc R U
O10 O 0.8891(4) 0.5948(2) 0.0914(3) 0.0431(9) Uani 1 1 d . .
C01N C 0.1560(13) 0.3274(5) 0.3787(8) 0.095(3) Uani 1 1 d . .
H01O H 0.1081 0.3698 0.3533 0.113 Uiso 1 1 calc R U
H01P H 0.1818 0.3239 0.4613 0.113 Uiso 1 1 calc R U
C01O C 0.2870(7) 0.2610(5) 0.2867(7) 0.0639(19) Uani 1 1 d . .
H01Q H 0.3765 0.2566 0.2721 0.077 Uiso 1 1 calc R U
N01P N 0.6304(5) 0.4683(3) 0.2725(4) 0.0431(11) Uani 1 1 d . .
H01X H 0.6263 0.4203 0.2574 0.052 Uiso 1 1 calc R U
O9 O 0.4117(4) 0.8285(2) -0.2392(4) 0.0589(11) Uani 1 1 d . .
C01T C 0.5594(9) 0.4820(4) 0.3555(7) 0.050(2) Uani 1 1 d . .
H01R H 0.6099 0.4585 0.4270 0.060 Uiso 1 1 calc R U
H01S H 0.4605 0.4662 0.3243 0.060 Uiso 1 1 calc R U
O8 O 1.2273(4) 0.5527(2) -0.0276(3) 0.0389(8) Uani 1 1 d . .
C01V C 0.0257(7) 0.2775(5) 0.1955(6) 0.078(3) Uani 1 1 d . .
H01T H -0.0080 0.3222 0.1700 0.094 Uiso 1 1 calc R U
H01U H -0.0494 0.2463 0.1526 0.094 Uiso 1 1 calc R U
O2 O 1.1712(4) 0.6072(2) 0.5674(3) 0.0519(10) Uani 1 1 d . .
H2C H 1.0822 0.5978 0.5351 0.062 Uiso 1 1 d R U
O7 O 0.8084(4) 0.4710(2) -0.2053(3) 0.0390(8) Uani 1 1 d . .
C01Z C 1.2314(6) 0.5700(3) 0.6709(5) 0.0347(12) Uani 1 1 d . .
H01V H 1.1927 0.5867 0.7272 0.042 Uiso 1 1 calc R U
C020 C 0.7845(6) 0.4894(3) 0.3219(6) 0.0553(19) Uani 1 1 d . .
H02A H 0.8298 0.4806 0.2669 0.066 Uiso 1 1 calc R U
H02B H 0.8354 0.4640 0.3911 0.066 Uiso 1 1 calc R U
C022 C 0.7479(7) 0.1967(3) 0.6145(6) 0.0424(15) Uani 1 1 d . .
H02C H 0.7300 0.1516 0.6358 0.051 Uiso 1 1 calc R U
C023 C 0.5661(7) 0.5788(4) 0.1864(5) 0.0616(18) Uani 1 1 d . .
H02D H 0.6204 0.5989 0.1446 0.074 Uiso 1 1 calc R U
H02E H 0.4711 0.5991 0.1599 0.074 Uiso 1 1 calc R U
C3 C 0.7944(6) 0.5635(3) 0.3505(5) 0.0429(14) Uani 1 1 d . .
H3A H 0.8406 0.5854 0.3032 0.051 Uiso 1 1 calc R U
O6 O 0.1897(5) 0.8331(2) -0.3575(4) 0.0703(13) Uani 1 1 d . .
O5 O 0.7984(4) 0.8290(2) 0.3372(4) 0.0566(11) Uani 1 1 d . .
C11 C 0.1591(8) 0.2636(6) 0.1738(6) 0.080(2) Uani 1 1 d . .
H11A H 0.1740 0.2983 0.1253 0.096 Uiso 1 1 calc R U
H11B H 0.1496 0.2215 0.1338 0.096 Uiso 1 1 calc R U
O1 O 0.8820(4) 0.5756(2) 0.4673(3) 0.0520(10) Uani 1 1 d . .
H1C H 0.8532 0.5518 0.5102 0.062 Uiso 1 1 d R U
C6 C 0.7132(9) 0.3165(4) 0.6432(8) 0.060(2) Uani 1 1 d . .
H6A H 0.6878 0.3484 0.6907 0.072 Uiso 1 1 calc R U
H6B H 0.6506 0.3239 0.5636 0.072 Uiso 1 1 calc R U
C0AA C 0.2899(11) 0.3232(6) 0.3500(10) 0.094(3) Uani 1 1 d . .
H0AA H 0.2939 0.3611 0.3033 0.113 Uiso 1 1 calc R U
H0AB H 0.3753 0.3241 0.4203 0.113 Uiso 1 1 calc R U

loop_
_atom_site_aniso_label
_atom_site_aniso_U_11
_atom_site_aniso_U_22
_atom_site_aniso_U_33
_atom_site_aniso_U_23
_atom_site_aniso_U_13
_atom_site_aniso_U_12
Eu01 0.02278(9) 0.02060(10) 0.02737(10) 0.0008(3) 0.01041(7) 0.00011(14)
Rb02 0.03033(19) 0.0277(3) 0.0518(3) -0.0001(4) 0.01396(19) -0.0001(2)
N003 0.038(4) 0.028(4) 0.065(5) 0.012(3) 0.032(3) 0.009(3)
O28 0.047(2) 0.043(2) 0.038(2) 0.0017(17) 0.0117(16) -0.0102(17)
O27 0.043(2) 0.035(2) 0.041(2) 0.0015(15) 0.0174(16) 0.0086(16)
O26 0.037(2) 0.032(2) 0.051(2) -0.0004(16) 0.0191(16) -0.0011(16)
C008 0.032(3) 0.060(4) 0.035(3) -0.003(3) 0.006(2) -0.003(3)
N009 0.036(2) 0.040(3) 0.0334(18) 0.003(3) 0.0115(14) 0.005(3)
C00A 0.062(5) 0.072(6) 0.055(5) -0.010(4) 0.032(4) 0.014(4)
O25 0.075(4) 0.046(4) 0.107(5) 0.009(3) 0.049(3) 0.034(3)
O4 0.053(2) 0.072(3) 0.056(3) -0.026(2) 0.008(2) 0.008(2)
N10 0.051(3) 0.034(3) 0.043(3) 0.000(2) 0.022(2) -0.001(2)
C00F 0.039(3) 0.043(5) 0.053(4) -0.009(3) 0.023(3) -0.006(2)
O24 0.0314(19) 0.032(2) 0.053(2) 0.0059(15) 0.0179(15) 0.0036(15)
O23 0.097(3) 0.103(4) 0.0262(16) -0.001(4) 0.0067(17) -0.028(4)
C00I 0.036(3) 0.053(4) 0.039(3) -0.015(3) 0.019(3) -0.004(3)
N00J 0.036(3) 0.033(4) 0.034(4) 0.004(3) 0.013(3) -0.004(3)
C00K 0.031(3) 0.031(3) 0.046(3) 0.000(2) 0.013(2) -0.004(2)
O22 0.063(3) 0.040(3) 0.068(3) -0.010(2) 0.021(2) 0.0014(19)
O21 0.0338(19) 0.037(2) 0.050(2) -0.0020(17) 0.0173(16) 0.0037(16)
O20 0.040(2) 0.068(3) 0.089(3) -0.010(3) 0.027(2) 0.002(2)
N00P 0.032(2) 0.048(3) 0.050(3) -0.018(3) 0.0104(19) -0.006(2)
N00Q 0.048(3) 0.043(3) 0.049(3) 0.001(2) 0.022(2) -0.001(2)
N00R 0.034(3) 0.036(4) 0.048(4) 0.010(3) 0.013(3) -0.005(3)
O19 0.070(2) 0.081(4) 0.0247(16) 0.001(2) 0.0081(14) -0.011(3)
N00T 0.045(2) 0.043(2) 0.0341(18) 0.008(4) 0.0146(15) 0.009(4)
N00U 0.030(3) 0.024(3) 0.064(4) 0.003(3) 0.025(3) 0.004(2)
N00W 0.043(3) 0.029(3) 0.046(3) 0.007(2) 0.011(2) 0.000(2)
C00X 0.057(3) 0.081(6) 0.035(3) -0.013(5) 0.012(2) -0.020(5)
C00Y 0.071(4) 0.067(4) 0.040(3) -0.008(4) 0.007(3) 0.010(5)
C00Z 0.041(4) 0.071(6) 0.074(5) -0.042(4) 0.016(3) 0.007(4)
C010 0.078(5) 0.092(7) 0.052(4) -0.001(4) 0.034(4) -0.011(4)
O18 0.056(4) 0.041(4) 0.090(5) 0.001(3) 0.040(4) -0.022(3)
C013 0.076(6) 0.037(4) 0.084(6) 0.002(4) 0.017(4) -0.012(4)
O17 0.039(2) 0.040(2) 0.050(2) 0.0036(17) 0.0186(16) -0.0034(17)
O16 0.069(3) 0.041(4) 0.075(3) 0.003(2) 0.021(2) -0.008(2)
O15 0.057(4) 0.047(4) 0.126(6) 0.022(3) 0.040(4) -0.020(3)
C018 0.047(5) 0.084(7) 0.135(9) 0.072(6) 0.029(5) 0.005(4)
O14 0.077(5) 0.058(4) 0.102(6) 0.021(4) 0.052(4) 0.044(3)
O13 0.039(2) 0.034(2) 0.054(2) 0.0003(16) 0.0211(16) -0.0007(16)
O3 0.058(3) 0.119(5) 0.090(4) 0.052(4) 0.014(3) 0.022(3)
C01C 0.064(5) 0.065(5) 0.042(4) 0.020(3) 0.005(3) -0.009(4)
O12 0.042(2) 0.045(2) 0.0357(19) 0.0004(16) 0.0132(15) -0.0092(17)
C01E 0.034(3) 0.035(5) 0.082(4) 0.006(3) 0.016(3) -0.006(2)
N01F 0.050(3) 0.070(5) 0.051(3) 0.016(3) 0.015(2) 0.019(3)
O11 0.040(2) 0.038(2) 0.050(2) 0.0038(17) 0.0164(17) 0.0059(17)
C01H 0.040(3) 0.033(3) 0.048(3) 0.003(2) 0.009(2) -0.003(2)
C01I 0.044(4) 0.041(5) 0.087(7) 0.015(4) 0.008(4) 0.008(3)
C01K 0.038(3) 0.050(4) 0.062(4) 0.015(3) 0.033(3) 0.008(3)
O10 0.050(2) 0.039(2) 0.045(2) -0.0053(17) 0.0222(18) 0.0040(17)
C01N 0.137(10) 0.069(6) 0.072(6) -0.022(5) 0.033(6) 0.003(6)
C01O 0.054(4) 0.059(4) 0.088(6) -0.003(5) 0.037(4) -0.005(4)
N01P 0.043(3) 0.039(3) 0.047(3) -0.012(2) 0.016(2) -0.001(2)
O9 0.044(2) 0.050(3) 0.079(3) 0.011(2) 0.018(2) -0.0034(19)
C01T 0.051(4) 0.052(4) 0.049(4) 0.009(3) 0.023(3) -0.012(3)
O8 0.035(2) 0.032(2) 0.052(2) 0.0024(16) 0.0192(16) -0.0029(15)
C01V 0.067(5) 0.102(8) 0.049(4) 0.004(4) 0.003(3) 0.010(4)
O2 0.040(2) 0.052(3) 0.052(2) 0.0167(19) 0.0032(17) -0.0112(17)
O7 0.039(2) 0.043(2) 0.0338(19) 0.0024(16) 0.0129(15) -0.0006(16)
C01Z 0.031(3) 0.038(3) 0.038(3) 0.003(2) 0.016(2) -0.001(2)
C020 0.027(3) 0.056(5) 0.081(5) -0.018(3) 0.018(3) 0.001(3)
C022 0.044(4) 0.023(3) 0.058(4) -0.011(3) 0.017(3) -0.003(3)
C023 0.059(4) 0.072(5) 0.042(3) 0.017(3) 0.004(3) -0.006(3)
C3 0.036(3) 0.050(4) 0.042(3) -0.005(3) 0.015(2) -0.012(3)
O6 0.059(3) 0.063(3) 0.075(3) 0.021(3) 0.009(2) 0.006(2)
O5 0.057(3) 0.046(3) 0.058(3) -0.012(2) 0.0111(19) -0.003(2)
C11 0.098(6) 0.092(6) 0.053(4) 0.006(5) 0.031(4) 0.000(7)
O1 0.039(2) 0.067(3) 0.042(2) -0.004(2) 0.0056(17) -0.0184(19)
C6 0.056(5) 0.045(5) 0.068(6) -0.013(4) 0.011(4) 0.015(4)
C0AA 0.079(7) 0.070(7) 0.110(9) -0.007(6) 0.009(5) -0.024(5)

loop_
_atom_type_symbol
_atom_type_description
_atom_type_scat_dispersion_real
_atom_type_scat_dispersion_imag
_atom_type_scat_source
C C 0.0033 0.0016 'International Tables Vol C Tables 4.2.6.8 and 6.1.1.4'
H H 0.0000 0.0000 'International Tables Vol C Tables 4.2.6.8 and 6.1.1.4'
N N 0.0061 0.0033 'International Tables Vol C Tables 4.2.6.8 and 6.1.1.4'
O O 0.0106 0.0060 'International Tables Vol C Tables 4.2.6.8 and 6.1.1.4'
Eu Eu -0.1578 3.6682 'International Tables Vol C Tables 4.2.6.8 and 6.1.1.4'
Rb Rb -0.9393 2.9676 'International Tables Vol C Tables 4.2.6.8 and 6.1.1.4'

loop_
_geom_angle_atom_site_label_1
_geom_angle_atom_site_label_2
_geom_angle_atom_site_label_3
_geom_angle
_geom_angle_site_symmetry_1
_geom_angle_site_symmetry_3
O21 Eu01 O12 113.98(12) . .
O21 Eu01 O8 110.25(13) . .
O12 Eu01 O8 113.25(11) . .
O21 Eu01 O24 69.12(11) . .
O12 Eu01 O24 66.95(11) . .
O8 Eu01 O24 179.32(14) . .
O21 Eu01 O13 65.18(13) . .
O12 Eu01 O13 114.59(12) . .
O8 Eu01 O13 49.65(11) . .
O24 Eu01 O13 129.67(12) . .
O21 Eu01 O27 129.16(11) . .
O12 Eu01 O27 112.22(13) . .
O8 Eu01 O27 68.09(11) . .
O24 Eu01 O27 112.48(13) . .
O13 Eu01 O27 112.14(11) . .
O21 Eu01 O28 112.95(13) . .
O12 Eu01 O28 49.49(11) . .
O8 Eu01 O28 68.41(11) . .
O24 Eu01 O28 111.53(11) . .
O13 Eu01 O28 70.12(12) . .
O27 Eu01 O28 112.62(12) . .
O21 Eu01 O10 49.84(12) . .
O12 Eu01 O10 68.85(12) . .
O8 Eu01 O10 111.68(13) . .
O24 Eu01 O10 67.74(12) . .
O13 Eu01 O10 67.23(12) . .
O27 Eu01 O10 178.93(13) . .
O28 Eu01 O10 68.08(12) . .
O21 Eu01 O7 67.64(12) . .
O12 Eu01 O7 129.74(12) . .
O8 Eu01 O7 112.08(11) . .
O24 Eu01 O7 67.98(11) . .
O13 Eu01 O7 110.76(12) . .
O27 Eu01 O7 67.09(11) . .
O28 Eu01 O7 179.12(15) . .
O10 Eu01 O7 112.22(12) . .
O21 Eu01 O26 112.83(11) . .
O12 Eu01 O26 67.56(12) . .
O8 Eu01 O26 131.33(12) . .
O24 Eu01 O26 49.35(11) . .
O13 Eu01 O26 177.43(12) . .
O27 Eu01 O26 67.62(12) . .
O28 Eu01 O26 112.40(12) . .
O10 Eu01 O26 112.96(11) . .
O7 Eu01 O26 66.72(12) . .
O21 Eu01 O11 177.46(13) . .
O12 Eu01 O11 68.43(12) . .
O8 Eu01 O11 67.61(12) . .
O24 Eu01 O11 113.02(13) . .
O13 Eu01 O11 113.30(12) . .
O27 Eu01 O11 49.08(11) . .
O28 Eu01 O11 67.80(12) . .
O10 Eu01 O11 131.90(12) . .
O7 Eu01 O11 111.63(13) . .
O26 Eu01 O11 68.62(12) . .
O21 Eu01 O17 67.24(12) . .
O12 Eu01 O17 177.62(14) . .
O8 Eu01 O17 67.68(11) . .
O24 Eu01 O17 112.14(11) . .
O13 Eu01 O17 67.73(12) . .
O27 Eu01 O17 65.91(11) . .
O28 Eu01 O17 132.29(12) . .
O10 Eu01 O17 113.02(13) . .
O7 Eu01 O17 48.46(11) . .
O26 Eu01 O17 110.13(12) . .
O11 Eu01 O17 110.39(12) . .
O25 Rb02 O18 93.9(3) . 1_455
O25 Rb02 O14 85.00(14) . 2_755
O18 Rb02 O14 176.2(3) 1_455 2_755
O25 Rb02 O15 173.8(3) . 2_655
O18 Rb02 O15 92.08(12) 1_455 2_655
O14 Rb02 O15 89.1(3) 2_755 2_655
O25 Rb02 O9 106.79(18) . .
O18 Rb02 O9 106.43(16) 1_455 .
O14 Rb02 O9 77.33(18) 2_755 .
O15 Rb02 O9 69.91(19) 2_655 .
O25 Rb02 O22 65.79(18) . .
O18 Rb02 O22 108.66(17) 1_455 .
O14 Rb02 O22 67.61(18) 2_755 .
O15 Rb02 O22 113.61(18) 2_655 .
O9 Rb02 O22 144.50(13) . .
O25 Rb02 O16 104.90(19) . .
O18 Rb02 O16 65.35(16) 1_455 .
O14 Rb02 O16 118.41(19) 2_755 .
O15 Rb02 O16 76.25(18) 2_655 .
O9 Rb02 O16 41.29(12) . .
O22 Rb02 O16 169.22(15) . .
O25 Rb02 O20 106.65(18) . .
O18 Rb02 O20 105.02(16) 1_455 .
O14 Rb02 O20 71.92(18) 2_755 .
O15 Rb02 O20 73.19(19) 2_655 .
O9 Rb02 O20 131.66(16) . .
O22 Rb02 O20 40.89(11) . .
O16 Rb02 O20 147.59(13) . .
O25 Rb02 N10 86.46(19) . .
O18 Rb02 N10 114.13(17) 1_455 .
O14 Rb02 N10 62.24(18) 2_755 .
O15 Rb02 N10 92.51(18) 2_655 .
O9 Rb02 N10 136.31(14) . .
O22 Rb02 N10 21.28(10) . .
O16 Rb02 N10 168.63(12) . .
O20 Rb02 N10 21.35(10) . .
O25 Rb02 N00Q 112.45(18) . .
O18 Rb02 N00Q 85.23(16) 1_455 .
O14 Rb02 N00Q 98.51(19) 2_755 .
O15 Rb02 N00Q 66.51(19) 2_655 .
O9 Rb02 N00Q 21.47(10) . .
O22 Rb02 N00Q 165.97(13) . .
O16 Rb02 N00Q 21.19(11) . .
O20 Rb02 N00Q 138.76(14) . .
N10 Rb02 N00Q 152.63(16) . .
O14 N003 O27 120.7(8) . .
O14 N003 O11 121.7(8) . .
O27 N003 O11 117.6(6) . .
O14 N003 Eu01 178.6(7) . .
O27 N003 Eu01 58.4(3) . .
O11 N003 Eu01 59.2(3) . .
N00T O28 Eu01 96.1(3) . .
N003 O27 Eu01 97.2(4) . .
N00R O26 Eu01 95.9(4) . .
C01C C008 C00K 110.1(6) . .
C01C C008 H00A 109.6 . .
C00K C008 H00A 109.6 . .
C01C C008 H00B 109.6 . .
C00K C008 H00B 109.6 . .
H00A C008 H00B 108.2 . .
O19 N009 O17 122.7(5) . .
O19 N009 O7 119.6(5) . .
O17 N009 O7 117.7(4) . .
O19 N009 Eu01 175.0(6) . .
O17 N009 Eu01 60.5(2) . .
O7 N009 Eu01 57.3(2) . .
N00W C00A C01K 110.1(7) . .
N00W C00A H00C 109.6 . .
C01K C00A H00C 109.6 . .
N00W C00A H00D 109.6 . .
C01K C00A H00D 109.6 . .
H00C C00A H00D 108.1 . .
N00U O25 Rb02 171.5(6) . .
C022 O4 H4C 106.6 . .
O22 N10 O20 120.7(6) . .
O22 N10 O5 119.2(5) . .
O20 N10 O5 120.0(5) . .
O22 N10 Rb02 63.8(3) . .
O20 N10 Rb02 65.7(3) . .
O5 N10 Rb02 147.1(4) . .
C022 C00F C010 109.0(6) . .
C022 C00F C6 109.9(6) . .
C010 C00F C6 107.5(6) . .
C022 C00F H00E 110.1 . .
C010 C00F H00E 110.1 . .
C6 C00F H00E 110.1 . .
N00R O24 Eu01 96.7(4) . .
C01T C00I C01H 109.2(6) . .
C01T C00I H00F 109.8 . .
C01H C00I H00F 109.8 . .
C01T C00I H00G 109.8 . .
C01H C00I H00G 109.8 . .
H00F C00I H00G 108.3 . .
O18 N00J O13 122.2(6) . .
O18 N00J O8 121.4(6) . .
O13 N00J O8 116.4(6) . .
O18 N00J Eu01 179.0(5) . .
O13 N00J Eu01 58.5(3) . .
O8 N00J Eu01 57.8(3) . .
C01Z C00K C008 108.8(5) . .
C01Z C00K C01K 109.2(5) . .
C008 C00K C01K 108.1(5) . .
C01Z C00K H00H 110.2 . .
C008 C00K H00H 110.2 . .
C01K C00K H00H 110.2 . .
N10 O22 Rb02 95.0(4) . .
N00U O21 Eu01 98.4(4) . .
N10 O20 Rb02 92.9(3) . .
C013 N00P C00Y 111.1(6) . .
C013 N00P C00Z 110.2(5) . .
C00Y N00P C00Z 109.1(6) . .
C013 N00P H00O 108.8 . .
C00Y N00P H00O 108.8 . .
C00Z N00P H00O 108.8 . .
O16 N00Q O6 120.3(5) . .
O16 N00Q O9 119.6(5) . .
O6 N00Q O9 120.1(5) . .
O16 N00Q Rb02 64.3(3) . .
O6 N00Q Rb02 152.8(4) . .
O9 N00Q Rb02 61.8(3) . .
O15 N00R O26 121.3(7) . .
O15 N00R O24 120.9(7) . .
O26 N00R O24 117.8(6) . .
O15 N00R Eu01 176.2(6) . .
O26 N00R Eu01 59.5(3) . .
O24 N00R Eu01 58.5(3) . .
O23 N00T O28 121.6(6) . .
O23 N00T O12 121.4(6) . .
O28 N00T O12 117.0(3) . .
O23 N00T Eu01 179.2(5) . .
O28 N00T Eu01 59.2(2) . .
O12 N00T Eu01 57.7(2) . .
O25 N00U O21 121.7(7) . .
O25 N00U O10 121.8(7) . .
O21 N00U O10 116.5(6) . .
O25 N00U Eu01 177.7(5) . .
O21 N00U Eu01 57.1(3) . .
O10 N00U Eu01 59.4(3) . .
C01E N00W C01C 109.5(5) . .
C01E N00W C00A 110.0(5) . .
C01C N00W C00A 109.7(6) . .
C01E N00W H00P 109.2 . .
C01C N00W H00P 109.2 . .
C00A N00W H00P 109.2 . .
N01P C00X C023 107.9(5) . .
N01P C00X H00I 110.1 . .
C023 C00X H00I 110.1 . .
N01P C00X H00J 110.1 . .
C023 C00X H00J 110.1 . .
H00I C00X H00J 108.4 . .
N00P C00Y C010 108.0(5) . .
N00P C00Y H00K 110.1 . .
C010 C00Y H00K 110.1 . .
N00P C00Y H00L 110.1 . .
C010 C00Y H00L 110.1 . .
H00K C00Y H00L 108.4 . .
N00P C00Z C022 110.6(5) . .
N00P C00Z H00M 109.5 . .
C022 C00Z H00M 109.5 . .
N00P C00Z H00N 109.5 . .
C022 C00Z H00N 109.5 . .
H00M C00Z H00N 108.1 . .
C00F C010 C00Y 110.4(5) . .
C00F C010 H01A 109.6 . .
C00Y C010 H01A 109.6 . .
C00F C010 H01B 109.6 . .
C00Y C010 H01B 109.6 . .
H01A C010 H01B 108.1 . .
N00J O18 Rb02 168.2(5) . 1_655
N00P C013 C6 108.3(6) . .
N00P C013 H01C 110.0 . .
C6 C013 H01C 110.0 . .
N00P C013 H01D 110.0 . .
C6 C013 H01D 110.0 . .
H01C C013 H01D 108.4 . .
N009 O17 Eu01 95.4(3) . .
N00Q O16 Rb02 94.5(4) . .
N00R O15 Rb02 168.2(6) . 2_645
N01F C018 C01I 110.5(6) . .
N01F C018 H01E 109.5 . .
C01I C018 H01E 109.5 . .
N01F C018 H01F 109.5 . .
C01I C018 H01F 109.5 . .
H01E C018 H01F 108.1 . .
N003 O14 Rb02 165.0(7) . 2_745
N00J O13 Eu01 96.6(4) . .
C01I O3 H3C 112.3 . .
N00W C01C C008 109.8(6) . .
N00W C01C H01G 109.7 . .
C008 C01C H01G 109.7 . .
N00W C01C H01H 109.7 . .
C008 C01C H01H 109.7 . .
H01G C01C H01H 108.2 . .
N00T O12 Eu01 97.4(3) . .
N00W C01E C01Z 110.1(4) . .
N00W C01E H01I 109.7 . .
C01Z C01E H01I 109.7 . .
N00W C01E H01J 109.7 . .
C01Z C01E H01J 109.7 . .
H01I C01E H01J 108.2 . .
C018 N01F C01V 112.3(7) . .
C018 N01F C01N 109.7(6) . .
C01V N01F C01N 107.5(7) . .
C018 N01F H01W 109.1 . .
C01V N01F H01W 109.1 . .
C01N N01F H01W 109.1 . .
N003 O11 Eu01 96.2(4) . .
C3 C01H C023 108.1(5) . .
C3 C01H C00I 110.1(5) . .
C023 C01H C00I 108.6(5) . .
C3 C01H H01K 110.0 . .
C023 C01H H01K 110.0 . .
C00I C01H H01K 110.0 . .
O3 C01I C018 108.9(8) . .
O3 C01I C01O 113.4(7) . .
C018 C01I C01O 107.9(6) . .
O3 C01I H01L 108.8 . .
C018 C01I H01L 108.8 . .
C01O C01I H01L 108.8 . .
C00A C01K C00K 109.2(7) . .
C00A C01K H01M 109.8 . .
C00K C01K H01M 109.8 . .
C00A C01K H01N 109.8 . .
C00K C01K H01N 109.8 . .
H01M C01K H01N 108.3 . .
N00U O10 Eu01 95.3(4) . .
C0AA C01N N01F 108.3(7) . .
C0AA C01N H01O 110.0 . .
N01F C01N H01O 110.0 . .
C0AA C01N H01P 110.0 . .
N01F C01N H01P 110.0 . .
H01O C01N H01P 108.4 . .
C0AA C01O C01I 110.4(7) . .
C0AA C01O C11 108.3(8) . .
C01I C01O C11 108.6(7) . .
C0AA C01O H01Q 109.8 . .
C01I C01O H01Q 109.8 . .
C11 C01O H01Q 109.8 . .
C020 N01P C01T 110.2(5) . .
C020 N01P C00X 110.9(5) . .
C01T N01P C00X 109.4(5) . .
C020 N01P H01X 108.8 . .
C01T N01P H01X 108.8 . .
C00X N01P H01X 108.8 . .
N00Q O9 Rb02 96.7(3) . .
N01P C01T C00I 110.1(5) . .
N01P C01T H01R 109.6 . .
C00I C01T H01R 109.6 . .
N01P C01T H01S 109.6 . .
C00I C01T H01S 109.6 . .
H01R C01T H01S 108.2 . .
N00J O8 Eu01 97.3(4) . .
N01F C01V C11 109.1(5) . .
N01F C01V H01T 109.9 . .
C11 C01V H01T 109.9 . .
N01F C01V H01U 109.9 . .
C11 C01V H01U 109.9 . .
H01T C01V H01U 108.3 . .
C01Z O2 H2C 109.2 . .
N009 O7 Eu01 98.4(3) . .
O2 C01Z C00K 108.7(4) . .
O2 C01Z C01E 111.6(5) . .
C00K C01Z C01E 108.5(5) . .
O2 C01Z H01V 109.3 . .
C00K C01Z H01V 109.3 . .
C01E C01Z H01V 109.3 . .
N01P C020 C3 110.0(5) . .
N01P C020 H02A 109.7 . .
C3 C020 H02A 109.7 . .
N01P C020 H02B 109.7 . .
C3 C020 H02B 109.7 . .
H02A C020 H02B 108.2 . .
O4 C022 C00F 109.4(5) . .
O4 C022 C00Z 112.6(6) . .
C00F C022 C00Z 107.7(5) . .
O4 C022 H02C 109.0 . .
C00F C022 H02C 109.0 . .
C00Z C022 H02C 109.0 . .
C01H C023 C00X 110.1(5) . .
C01H C023 H02D 109.6 . .
C00X C023 H02D 109.6 . .
C01H C023 H02E 109.6 . .
C00X C023 H02E 109.6 . .
H02D C023 H02E 108.1 . .
O1 C3 C01H 114.2(5) . .
O1 C3 C020 111.7(6) . .
C01H C3 C020 108.6(5) . .
O1 C3 H3A 107.4 . .
C01H C3 H3A 107.4 . .
C020 C3 H3A 107.4 . .
C01V C11 C01O 109.8(6) . .
C01V C11 H11A 109.7 . .
C01O C11 H11A 109.7 . .
C01V C11 H11B 109.7 . .
C01O C11 H11B 109.7 . .
H11A C11 H11B 108.2 . .
C3 O1 H1C 109.5 . .
C00F C6 C013 109.5(6) . .
C00F C6 H6A 109.8 . .
C013 C6 H6A 109.8 . .
C00F C6 H6B 109.8 . .
C013 C6 H6B 109.8 . .
H6A C6 H6B 108.2 . .
C01O C0AA C01N 109.5(7) . .
C01O C0AA H0AA 109.8 . .
C01N C0AA H0AA 109.8 . .
C01O C0AA H0AB 109.8 . .
C01N C0AA H0AB 109.8 . .
H0AA C0AA H0AB 108.2 . .

loop_
_geom_bond_atom_site_label_1
_geom_bond_atom_site_label_2
_geom_bond_distance
_geom_bond_site_symmetry_2
Eu01 O21 2.533(4) .
Eu01 O12 2.546(3) .
Eu01 O8 2.555(3) .
Eu01 O24 2.565(3) .
Eu01 O13 2.572(4) .
Eu01 O27 2.577(4) .
Eu01 O28 2.579(3) .
Eu01 O10 2.582(4) .
Eu01 O7 2.585(3) .
Eu01 O26 2.587(4) .
Eu01 O11 2.596(4) .
Eu01 O17 2.656(3) .
Rb02 O25 2.845(6) .
Rb02 O18 2.873(6) 1_455
Rb02 O14 2.925(6) 2_755
Rb02 O15 2.936(6) 2_655
Rb02 O9 3.020(5) .
Rb02 O22 3.057(5) .
Rb02 O16 3.075(5) .
Rb02 O20 3.099(5) .
Rb02 N10 3.395(5) .
Rb02 N00Q 3.402(5) .
N003 O14 1.221(7) .
N003 O27 1.254(8) .
N003 O11 1.258(8) .
O28 N00T 1.252(6) .
O26 N00R 1.252(8) .
C008 C01C 1.498(9) .
C008 C00K 1.520(8) .
C008 H00A 0.9700 .
C008 H00B 0.9700 .
N009 O19 1.237(5) .
N009 O17 1.250(6) .
N009 O7 1.265(6) .
C00A N00W 1.496(10) .
C00A C01K 1.506(9) .
C00A H00C 0.9700 .
C00A H00D 0.9700 .
O25 N00U 1.227(7) .
O4 C022 1.402(8) .
O4 H4C 0.8462 .
N10 O22 1.237(6) .
N10 O20 1.238(6) .
N10 O5 1.262(6) .
C00F C022 1.508(8) .
C00F C010 1.510(9) .
C00F C6 1.516(11) .
C00F H00E 0.9800 .
O24 N00R 1.260(8) .
O23 N00T 1.222(4) .
C00I C01T 1.503(9) .
C00I C01H 1.523(9) .
C00I H00F 0.9700 .
C00I H00G 0.9700 .
N00J O18 1.226(7) .
N00J O13 1.265(7) .
N00J O8 1.268(8) .
C00K C01Z 1.517(7) .
C00K C01K 1.531(9) .
C00K H00H 0.9800 .
O21 N00U 1.256(8) .
N00P C013 1.473(10) .
N00P C00Y 1.488(8) .
N00P C00Z 1.490(8) .
N00P H00O 0.9800 .
N00Q O16 1.234(6) .
N00Q O6 1.239(6) .
N00Q O9 1.253(6) .
N00R O15 1.222(7) .
N00T O12 1.265(7) .
N00U O10 1.280(8) .
N00W C01E 1.484(7) .
N00W C01C 1.484(8) .
N00W H00P 0.9800 .
C00X N01P 1.493(8) .
C00X C023 1.530(11) .
C00X H00I 0.9700 .
C00X H00J 0.9700 .
C00Y C010 1.523(9) .
C00Y H00K 0.9700 .
C00Y H00L 0.9700 .
C00Z C022 1.523(9) .
C00Z H00M 0.9700 .
C00Z H00N 0.9700 .
C010 H01A 0.9700 .
C010 H01B 0.9700 .
O18 Rb02 2.873(6) 1_655
C013 C6 1.534(10) .
C013 H01C 0.9700 .
C013 H01D 0.9700 .
O15 Rb02 2.936(6) 2_645
C018 N01F 1.459(10) .
C018 C01I 1.506(11) .
C018 H01E 0.9700 .
C018 H01F 0.9700 .
O14 Rb02 2.925(6) 2_745
O3 C01I 1.393(9) .
O3 H3C 0.8477 .
C01C H01G 0.9700 .
C01C H01H 0.9700 .
C01E C01Z 1.533(8) .
C01E H01I 0.9700 .
C01E H01J 0.9700 .
N01F C01V 1.459(8) .
N01F C01N 1.510(10) .
N01F H01W 0.9800 .
C01H C3 1.511(8) .
C01H C023 1.519(8) .
C01H H01K 0.9800 .
C01I C01O 1.503(12) .
C01I H01L 0.9800 .
C01K H01M 0.9700 .
C01K H01N 0.9700 .
C01N C0AA 1.510(13) .
C01N H01O 0.9700 .
C01N H01P 0.9700 .
C01O C0AA 1.474(13) .
C01O C11 1.511(9) .
C01O H01Q 0.9800 .
N01P C020 1.489(7) .
N01P C01T 1.486(9) .
N01P H01X 0.9800 .
C01T H01R 0.9700 .
C01T H01S 0.9700 .
C01V C11 1.481(9) .
C01V H01T 0.9700 .
C01V H01U 0.9700 .
O2 C01Z 1.420(6) .
O2 H2C 0.8488 .
C01Z H01V 0.9800 .
C020 C3 1.527(9) .
C020 H02A 0.9700 .
C020 H02B 0.9700 .
C022 H02C 0.9800 .
C023 H02D 0.9700 .
C023 H02E 0.9700 .
C3 O1 1.416(7) .
C3 H3A 0.9800 .
C11 H11A 0.9700 .
C11 H11B 0.9700 .
O1 H1C 0.8461 .
C6 H6A 0.9700 .
C6 H6B 0.9700 .
C0AA H0AA 0.9700 .
C0AA H0AB 0.9700 .
